data_7205842
loop_
_publ_author_name
'Liu, Guang-Zhen'
'Xin, Ling-Yun'
'Wang, Li-Ya'

_publ_section_title
;
 Ancillary ligand-mediated syntheses and fluorescence properties of
 zinc(ii) complexes based on flexible benzene dicarboxylic acid
;
_journal_issue 8
_journal_name_full CrystEngComm
_journal_page_first 3013
_journal_paper_doi 10.1039/c0ce00873g
_journal_volume 13
_journal_year 2011
_chemical_formula_sum 'C88 H80 N8 O16 Zn4'
_chemical_formula_weight 1767.08
_chemical_name_systematic
;

?

;
_space_group_IT_number 14
_symmetry_cell_setting monoclinic
_symmetry_space_group_name_Hall '-P 2ybc'
_symmetry_space_group_name_H-M 'P 1 21/c 1'
_atom_sites_solution_hydrogens geom
_atom_sites_solution_primary direct
_atom_sites_solution_secondary difmap
_audit_creation_method SHELXL-97
_cell_angle_alpha 90.00
_cell_angle_beta 96.5230(10)
_cell_angle_gamma 90.00
_cell_formula_units_Z 4
_cell_length_a 35.298(3)
_cell_length_b 11.5573(11)
_cell_length_c 21.1145(19)
_cell_measurement_reflns_used 4952
_cell_measurement_temperature 296(2)
_cell_measurement_theta_max 17.55
_cell_measurement_theta_min 2.27
_cell_volume 8557.9(13)
_computing_cell_refinement 'Bruker SMART'
_computing_data_collection 'Bruker SMART'
_computing_data_reduction 'Bruker SAINT'
_computing_molecular_graphics 'Bruker SHELXTL'
_computing_publication_material 'Bruker SHELXTL'
_computing_structure_refinement 'SHELXL-97 (Sheldrick, 1997)'
_computing_structure_solution 'SHELXS-97 (Sheldrick, 1990)'
_diffrn_ambient_temperature 296(2)
_diffrn_measured_fraction_theta_full 0.999
_diffrn_measured_fraction_theta_max 0.999
_diffrn_measurement_device_type 'CCD area detector'
_diffrn_measurement_method 'phi and omega scans'
_diffrn_radiation_monochromator graphite
_diffrn_radiation_source 'fine-focus sealed tube'
_diffrn_radiation_type MoK\a
_diffrn_radiation_wavelength 0.71073
_diffrn_reflns_av_R_equivalents 0.0833
_diffrn_reflns_av_sigmaI/netI 0.0942
_diffrn_reflns_limit_h_max 42
_diffrn_reflns_limit_h_min -42
_diffrn_reflns_limit_k_max 13
_diffrn_reflns_limit_k_min -13
_diffrn_reflns_limit_l_max 25
_diffrn_reflns_limit_l_min -25
_diffrn_reflns_number 63821
_diffrn_reflns_theta_full 25.50
_diffrn_reflns_theta_max 25.50
_diffrn_reflns_theta_min 2.27
_diffrn_standards_decay_% 0
_diffrn_standards_interval_count 0
_diffrn_standards_interval_time 0
_diffrn_standards_number 0
_exptl_absorpt_coefficient_mu 1.177
_exptl_absorpt_correction_T_max 0.8250
_exptl_absorpt_correction_T_min 0.6835
_exptl_absorpt_correction_type multi-scan
_exptl_absorpt_process_details sadabs
_exptl_crystal_colour colourless
_exptl_crystal_density_diffrn 1.372
_exptl_crystal_density_method 'not measured'
_exptl_crystal_description block
_exptl_crystal_F_000 3648
_exptl_crystal_size_max 0.35
_exptl_crystal_size_mid 0.22
_exptl_crystal_size_min 0.17
_refine_diff_density_max 0.522
_refine_diff_density_min -0.855
_refine_diff_density_rms 0.064
_refine_ls_extinction_method none
_refine_ls_goodness_of_fit_ref 1.017
_refine_ls_hydrogen_treatment constr
_refine_ls_matrix_type full
_refine_ls_number_parameters 1055
_refine_ls_number_reflns 15881
_refine_ls_number_restraints 135
_refine_ls_restrained_S_all 1.032
_refine_ls_R_factor_all 0.1378
_refine_ls_R_factor_gt 0.0636
_refine_ls_shift/su_max 0.003
_refine_ls_shift/su_mean 0.000
_refine_ls_structure_factor_coef Fsqd
_refine_ls_weighting_details 'calc w=1/[\s^2^(Fo^2^)+(0.0709P)^2^+0.0000P] where P=(Fo^2^+2Fc^2^)/3'
_refine_ls_weighting_scheme calc
_refine_ls_wR_factor_gt 0.1432
_refine_ls_wR_factor_ref 0.1655
_reflns_number_gt 7756
_reflns_number_total 15881
_reflns_threshold_expression >2sigma(I)
_cod_data_source_file c0ce00873g.txt
_cod_data_source_block c2
_cod_depositor_comments
;
The following automatic conversions were performed:
'_symmetry_cell_setting' value 'Monoclinic' changed to 'monoclinic'
according to '/home/saulius/struct/CIF-dictionaries/cif_core.dic'
dictionary named 'cif_core.dic' version 2.4.1 from 2010-06-29.

Automatic conversion script
Id: cif_fix_enum 1555 2011-01-17 13:19:09Z saulius 
;
_cod_original_cell_volume 8557.9(14)
_cod_original_sg_symbol_H-M P2(1)/c
_cod_database_code 7205842

loop_
_symmetry_equiv_pos_as_xyz
'x, y, z'
'-x, y+1/2, -z+1/2'
'-x, -y, -z'
'x, -y-1/2, z-1/2'

loop_
_atom_site_label
_atom_site_type_symbol
_atom_site_fract_x
_atom_site_fract_y
_atom_site_fract_z
_atom_site_U_iso_or_equiv
_atom_site_adp_type
_atom_site_occupancy
_atom_site_symmetry_multiplicity
_atom_site_calc_flag
_atom_site_refinement_flags
_atom_site_disorder_assembly
_atom_site_disorder_group
C37 C 0.25572(15) 0.8184(4) 0.2791(4) 0.0679(15) Uani 0.555(4) 1 d PDU A 1
H37A H 0.2517 0.8201 0.3238 0.082 Uiso 0.555(4) 1 calc PR A 1
H37B H 0.2312 0.8056 0.2544 0.082 Uiso 0.555(4) 1 calc PR A 1
C38 C 0.27144(14) 0.9337(3) 0.2609(4) 0.0773(17) Uani 0.555(4) 1 d PDU A 1
H38A H 0.2542 0.9936 0.2723 0.093 Uiso 0.555(4) 1 calc PR A 1
H38B H 0.2710 0.9353 0.2149 0.093 Uiso 0.555(4) 1 calc PR A 1
C39 C 0.31169(16) 0.9655(5) 0.2902(3) 0.0766(17) Uani 0.555(4) 1 d PDU A 1
H39A H 0.3291 0.9021 0.2853 0.092 Uiso 0.555(4) 1 calc PR A 1
H39B H 0.3119 0.9821 0.3352 0.092 Uiso 0.555(4) 1 calc PR A 1
C37' C 0.2630(2) 0.8153(4) 0.3009(4) 0.0679(15) Uani 0.445(4) 1 d PD A 2
H37C H 0.2373 0.8257 0.2800 0.082 Uiso 0.445(4) 1 calc PR A 2
H37D H 0.2611 0.7927 0.3447 0.082 Uiso 0.445(4) 1 calc PR A 2
C38' C 0.2840(2) 0.9288(4) 0.3006(3) 0.0773(17) Uani 0.445(4) 1 d PD A 2
H38C H 0.3068 0.9226 0.3308 0.093 Uiso 0.445(4) 1 calc PR A 2
H38D H 0.2680 0.9877 0.3167 0.093 Uiso 0.445(4) 1 calc PR A 2
C39' C 0.2960(2) 0.9720(6) 0.2376(3) 0.0766(17) Uani 0.445(4) 1 d PD A 2
H39C H 0.2739 0.9973 0.2095 0.092 Uiso 0.445(4) 1 calc PR A 2
H39D H 0.3086 0.9108 0.2165 0.092 Uiso 0.445(4) 1 calc PR A 2
Zn1 Zn 0.409658(13) 0.78550(4) 0.00224(2) 0.05766(14) Uani 1 1 d . . .
Zn2 Zn 0.370198(14) 0.44224(4) 0.18991(2) 0.05516(14) Uani 1 1 d . . .
Zn3 Zn 0.090707(15) 0.21404(4) 0.53653(2) 0.06433(15) Uani 1 1 d . . .
Zn4 Zn 0.131374(14) -0.04530(4) 0.23264(2) 0.05566(14) Uani 1 1 d . . .
O1 O 0.43875(10) 0.9747(3) -0.01695(14) 0.1064(12) Uani 1 1 d . . .
O2 O 0.42958(8) 0.8305(2) -0.08085(14) 0.0813(9) Uani 1 1 d . . .
O3 O 0.41416(8) 1.0333(2) -0.20593(14) 0.0815(10) Uani 1 1 d . . .
O4 O 0.41951(7) 0.9788(2) -0.30350(12) 0.0678(9) Uani 1 1 d . . .
O5 O 0.34759(8) 0.4589(2) 0.10098(12) 0.0729(9) Uani 1 1 d . . .
O6 O 0.39034(10) 0.3446(3) 0.06570(14) 0.0940(11) Uani 1 1 d . . .
O7 O 0.37443(8) 0.6502(2) -0.00917(13) 0.0740(9) Uani 1 1 d . . .
O8 O 0.33899(9) 0.8001(2) -0.03093(16) 0.0970(12) Uani 1 1 d . . .
O9 O 0.16359(10) 0.2017(3) 0.52991(19) 0.1158(13) Uani 1 1 d . . .
O10 O 0.12568(8) 0.3493(3) 0.53759(14) 0.0801(10) Uani 1 1 d . . .
O11 O 0.15299(8) 0.5349(2) 0.65184(11) 0.0698(9) Uani 1 1 d . . .
O12 O 0.10894(9) 0.6521(3) 0.60516(15) 0.0940(11) Uani 1 1 d . . .
O13 O 0.07108(10) 0.1708(3) 0.44606(14) 0.1029(4) Uani 1 1 d U . .
O14 O 0.06169(10) 0.0253(3) 0.50292(15) 0.1088(4) Uani 1 1 d U . .
O15 O 0.08124(8) 0.0269(2) 0.22316(12) 0.0661(8) Uani 1 1 d . . .
O16 O 0.09062(9) -0.0119(3) 0.32471(14) 0.0848(10) Uani 1 1 d . . .
N1 N 0.45802(9) 0.6877(3) 0.03664(13) 0.0561(9) Uani 1 1 d . . .
N2 N 0.59970(9) 0.3430(3) 0.40797(15) 0.0587(10) Uani 1 1 d . . .
N3 N 0.32970(9) 0.5481(2) 0.22622(15) 0.0553(9) Uani 1 1 d . A .
N4 N 0.35689(10) 1.2811(3) 0.21848(16) 0.0658(10) Uani 1 1 d . . .
N5 N 0.04248(9) 0.3107(3) 0.55196(14) 0.0607(10) Uani 1 1 d . . .
N6 N -0.09947(9) 0.6510(3) 0.87190(15) 0.0636(10) Uani 1 1 d . . .
N7 N 0.14621(9) -0.2026(2) 0.26984(15) 0.0565(10) Uani 1 1 d . . .
N8 N 0.17207(9) -0.9310(3) 0.27875(15) 0.0615(10) Uani 1 1 d . . .
C1 C 0.48322(10) 0.9042(3) -0.16030(17) 0.0473(10) Uani 1 1 d . . .
C2 C 0.46571(10) 0.9048(3) -0.22272(16) 0.0451(10) Uani 1 1 d . . .
C3 C 0.47933(11) 0.8325(3) -0.26764(18) 0.0605(12) Uani 1 1 d . . .
H3 H 0.4676 0.8333 -0.3093 0.073 Uiso 1 1 calc R . .
C4 C 0.51003(12) 0.7595(3) -0.2517(2) 0.0696(13) Uani 1 1 d . . .
H4 H 0.5193 0.7128 -0.2823 0.084 Uiso 1 1 calc R . .
C5 C 0.52651(11) 0.7576(3) -0.1893(2) 0.0684(13) Uani 1 1 d . . .
H5 H 0.5466 0.7073 -0.1772 0.082 Uiso 1 1 calc R . .
C6 C 0.51337(11) 0.8295(3) -0.14537(19) 0.0581(12) Uani 1 1 d . . .
H6 H 0.5252 0.8280 -0.1037 0.070 Uiso 1 1 calc R . .
C7 C 0.47189(11) 0.9789(3) -0.10721(18) 0.0611(12) Uani 1 1 d . . .
H7A H 0.4947 0.9993 -0.0795 0.073 Uiso 1 1 calc R . .
H7B H 0.4610 1.0501 -0.1256 0.073 Uiso 1 1 calc R . .
C8 C 0.44413(12) 0.9264(4) -0.06745(18) 0.0648(13) Uani 1 1 d . . .
C9 C 0.43105(11) 0.9789(3) -0.24318(19) 0.0562(12) Uani 1 1 d . . .
C10 C 0.30814(12) 0.5003(3) -0.01688(17) 0.0579(12) Uani 1 1 d . . .
C11 C 0.30759(12) 0.6194(4) -0.02175(18) 0.0624(13) Uani 1 1 d . . .
C12 C 0.27288(13) 0.6776(4) -0.0264(2) 0.0823(16) Uani 1 1 d . . .
H12 H 0.2723 0.7574 -0.0322 0.099 Uiso 1 1 calc R . .
C13 C 0.23901(15) 0.6182(5) -0.0225(3) 0.107(2) Uani 1 1 d . . .
H13 H 0.2162 0.6585 -0.0231 0.129 Uiso 1 1 calc R . .
C14 C 0.23945(14) 0.5016(5) -0.0179(2) 0.0971(18) Uani 1 1 d . . .
H14 H 0.2169 0.4609 -0.0158 0.116 Uiso 1 1 calc R . .
C15 C 0.27308(13) 0.4442(4) -0.0164(2) 0.0803(15) Uani 1 1 d . . .
H15 H 0.2728 0.3637 -0.0150 0.096 Uiso 1 1 calc R . .
C16 C 0.34362(12) 0.4268(3) -0.01065(18) 0.0650(13) Uani 1 1 d . . .
H16A H 0.3621 0.4627 -0.0351 0.078 Uiso 1 1 calc R . .
H16B H 0.3372 0.3519 -0.0298 0.078 Uiso 1 1 calc R . .
C17 C 0.36235(13) 0.4073(3) 0.05682(19) 0.0630(13) Uani 1 1 d . . .
C18 C 0.34220(12) 0.6952(4) -0.02183(18) 0.0619(13) Uani 1 1 d . . .
C19 C 0.49392(12) 0.7267(4) 0.03818(19) 0.0668(13) Uani 1 1 d . . .
H19 H 0.4978 0.8011 0.0234 0.080 Uiso 1 1 calc R . .
C20 C 0.52491(12) 0.6626(4) 0.06036(19) 0.0696(14) Uani 1 1 d . . .
H20 H 0.5492 0.6942 0.0611 0.083 Uiso 1 1 calc R . .
C21 C 0.52071(13) 0.5518(4) 0.08162(17) 0.0649(13) Uani 1 1 d . . .
C22 C 0.48363(14) 0.5116(3) 0.08002(18) 0.0701(14) Uani 1 1 d . . .
H22 H 0.4792 0.4370 0.0941 0.084 Uiso 1 1 calc R . .
C23 C 0.45360(13) 0.5798(3) 0.05819(17) 0.0633(13) Uani 1 1 d . . .
H23 H 0.4290 0.5506 0.0582 0.076 Uiso 1 1 calc R . .
C24 C 0.55411(13) 0.4793(4) 0.10709(19) 0.0811(15) Uani 1 1 d . . .
H24A H 0.5507 0.4012 0.0906 0.097 Uiso 1 1 calc R . .
H24B H 0.5771 0.5106 0.0925 0.097 Uiso 1 1 calc R . .
C25 C 0.55873(13) 0.4756(4) 0.17825(18) 0.0707(14) Uani 1 1 d . . .
H25A H 0.5348 0.4520 0.1926 0.085 Uiso 1 1 calc R . .
H25B H 0.5645 0.5529 0.1945 0.085 Uiso 1 1 calc R . .
C26 C 0.58949(13) 0.3947(4) 0.20561(17) 0.0712(14) Uani 1 1 d . . .
H26A H 0.5844 0.3189 0.1868 0.085 Uiso 1 1 calc R . .
H26B H 0.6135 0.4212 0.1926 0.085 Uiso 1 1 calc R . .
C27 C 0.61677(12) 0.2760(4) 0.36973(19) 0.0716(13) Uani 1 1 d . . .
H27 H 0.6310 0.2140 0.3875 0.086 Uiso 1 1 calc R . .
C28 C 0.61472(12) 0.2922(3) 0.30492(19) 0.0649(13) Uani 1 1 d . . .
H28 H 0.6275 0.2416 0.2805 0.078 Uiso 1 1 calc R . .
C29 C 0.59424(11) 0.3817(3) 0.27596(18) 0.0555(11) Uani 1 1 d . . .
C30 C 0.57715(13) 0.4528(4) 0.31546(19) 0.0762(14) Uani 1 1 d . . .
H30 H 0.5630 0.5158 0.2988 0.091 Uiso 1 1 calc R . .
C31 C 0.58070(13) 0.4318(4) 0.3803(2) 0.0794(15) Uani 1 1 d . . .
H31 H 0.5691 0.4831 0.4060 0.095 Uiso 1 1 calc R . .
C32 C 0.30123(12) 0.5948(4) 0.1869(2) 0.0736(14) Uani 1 1 d . . .
H32 H 0.2974 0.5702 0.1448 0.088 Uiso 1 1 calc R . .
C33 C 0.27782(12) 0.6776(4) 0.2072(2) 0.0839(16) Uani 1 1 d . A .
H33 H 0.2582 0.7067 0.1785 0.101 Uiso 1 1 calc R . .
C34 C 0.28205(11) 0.7194(3) 0.2679(2) 0.0676(13) Uani 1 1 d D . .
C35 C 0.31066(12) 0.6678(3) 0.3078(2) 0.0702(13) Uani 1 1 d . A .
H35 H 0.3146 0.6899 0.3504 0.084 Uiso 1 1 calc R . .
C36 C 0.33350(11) 0.5843(3) 0.28591(18) 0.0590(12) Uani 1 1 d . . .
H36 H 0.3525 0.5516 0.3144 0.071 Uiso 1 1 calc R A .
C40 C 0.34781(15) 1.1992(4) 0.1762(3) 0.0994(17) Uani 1 1 d U . .
H40 H 0.3529 1.2097 0.1343 0.119 Uiso 1 1 calc R . .
C41 C 0.33046(16) 1.0955(4) 0.1936(3) 0.1152(17) Uani 1 1 d U A .
H41 H 0.3235 1.0401 0.1625 0.138 Uiso 1 1 calc R . .
C42 C 0.32382(13) 1.0750(3) 0.2540(3) 0.1038(15) Uani 1 1 d DU . .
C43 C 0.33501(15) 1.1557(4) 0.2972(3) 0.1060(16) Uani 1 1 d U A .
H43 H 0.3317 1.1437 0.3398 0.127 Uiso 1 1 calc R . .
C44 C 0.35170(14) 1.2585(4) 0.2788(2) 0.0934(16) Uani 1 1 d U . .
H44 H 0.3595 1.3132 0.3100 0.112 Uiso 1 1 calc R A .
C45 C 0.18944(12) 0.5101(4) 0.54459(18) 0.0634(13) Uani 1 1 d . . .
C46 C 0.19254(12) 0.3885(4) 0.54225(19) 0.0692(14) Uani 1 1 d . . .
C47 C 0.22798(14) 0.3365(5) 0.5444(3) 0.1041(19) Uani 1 1 d . . .
H47 H 0.2294 0.2562 0.5423 0.125 Uiso 1 1 calc R . .
C48 C 0.26168(16) 0.4008(6) 0.5496(3) 0.128(2) Uani 1 1 d . . .
H48 H 0.2853 0.3644 0.5527 0.154 Uiso 1 1 calc R . .
C49 C 0.25898(16) 0.5177(6) 0.5499(3) 0.121(2) Uani 1 1 d . . .
H49 H 0.2809 0.5627 0.5518 0.146 Uiso 1 1 calc R . .
C50 C 0.22453(15) 0.5693(5) 0.5475(2) 0.0993(19) Uani 1 1 d . . .
H50 H 0.2239 0.6498 0.5478 0.119 Uiso 1 1 calc R . .
C51 C 0.15391(14) 0.5757(4) 0.5407(2) 0.0807(16) Uani 1 1 d . . .
H51A H 0.1353 0.5378 0.5103 0.097 Uiso 1 1 calc R . .
H51B H 0.1585 0.6521 0.5241 0.097 Uiso 1 1 calc R . .
C52 C 0.13683(13) 0.5892(4) 0.6038(2) 0.0654(13) Uani 1 1 d . . .
C53 C 0.15761(14) 0.3066(4) 0.53571(19) 0.0740(14) Uani 1 1 d . . .
C54 C 0.01904(11) 0.1020(3) 0.34360(17) 0.0514(11) Uani 1 1 d . . .
C55 C 0.03671(10) 0.1037(3) 0.28799(17) 0.0483(11) Uani 1 1 d . . .
C56 C 0.02227(12) 0.1771(3) 0.23797(19) 0.0637(13) Uani 1 1 d . . .
H56 H 0.0336 0.1774 0.2003 0.076 Uiso 1 1 calc R . .
C57 C -0.00820(13) 0.2481(4) 0.2437(2) 0.0733(14) Uani 1 1 d . . .
H57 H -0.0174 0.2954 0.2098 0.088 Uiso 1 1 calc R . .
C58 C -0.02533(12) 0.2504(4) 0.2987(2) 0.0718(14) Uani 1 1 d . . .
H58 H -0.0455 0.3006 0.3028 0.086 Uiso 1 1 calc R . .
C59 C -0.01216(11) 0.1771(3) 0.34782(19) 0.0628(12) Uani 1 1 d . . .
H59 H -0.0241 0.1772 0.3848 0.075 Uiso 1 1 calc R . .
C60 C 0.03026(12) 0.0242(4) 0.39946(18) 0.0657(13) Uani 1 1 d . . .
H60A H 0.0073 0.0004 0.4172 0.079 Uiso 1 1 calc R . .
H60B H 0.0420 -0.0448 0.3842 0.079 Uiso 1 1 calc R . .
C61 C 0.05693(16) 0.0759(5) 0.4513(2) 0.1051(4) Uani 1 1 d U . .
C62 C 0.07085(11) 0.0333(3) 0.28001(19) 0.0545(12) Uani 1 1 d . . .
C63 C 0.00711(13) 0.2673(4) 0.5408(2) 0.0731(14) Uani 1 1 d . . .
H63 H 0.0042 0.1917 0.5259 0.088 Uiso 1 1 calc R . .
C64 C -0.02507(13) 0.3291(4) 0.5501(2) 0.0720(14) Uani 1 1 d . . .
H64 H -0.0491 0.2965 0.5403 0.086 Uiso 1 1 calc R . .
C65 C -0.02141(13) 0.4393(4) 0.57411(17) 0.0691(14) Uani 1 1 d . . .
C66 C 0.01520(13) 0.4840(4) 0.58554(18) 0.0687(14) Uani 1 1 d . . .
H66 H 0.0189 0.5592 0.6006 0.082 Uiso 1 1 calc R . .
C67 C 0.04566(12) 0.4178(3) 0.57466(17) 0.0612(12) Uani 1 1 d . . .
H67 H 0.0699 0.4491 0.5836 0.073 Uiso 1 1 calc R . .
C68 C -0.05525(13) 0.5125(4) 0.58799(19) 0.0820(16) Uani 1 1 d . . .
H68A H -0.0523 0.5904 0.5722 0.098 Uiso 1 1 calc R . .
H68B H -0.0784 0.4802 0.5659 0.098 Uiso 1 1 calc R . .
C69 C -0.05854(12) 0.5168(4) 0.65759(18) 0.0668(13) Uani 1 1 d . . .
H69A H -0.0616 0.4387 0.6731 0.080 Uiso 1 1 calc R . .
H69B H -0.0351 0.5480 0.6795 0.080 Uiso 1 1 calc R . .
C70 C -0.09117(13) 0.5885(4) 0.67319(18) 0.0746(14) Uani 1 1 d . . .
H70A H -0.1144 0.5536 0.6530 0.090 Uiso 1 1 calc R . .
H70B H -0.0889 0.6642 0.6541 0.090 Uiso 1 1 calc R . .
C71 C -0.08213(14) 0.5582(4) 0.8516(2) 0.0859(16) Uani 1 1 d . . .
H71 H -0.0714 0.5058 0.8819 0.103 Uiso 1 1 calc R . .
C72 C -0.07920(14) 0.5356(4) 0.7892(2) 0.0904(16) Uani 1 1 d . . .
H72 H -0.0657 0.4706 0.7784 0.109 Uiso 1 1 calc R . .
C73 C -0.09545(11) 0.6055(3) 0.74245(18) 0.0541(11) Uani 1 1 d . . .
C74 C -0.11434(13) 0.6959(4) 0.7623(2) 0.0783(15) Uani 1 1 d . . .
H74 H -0.1268 0.7457 0.7323 0.094 Uiso 1 1 calc R . .
C75 C -0.11579(13) 0.7173(4) 0.82573(19) 0.0771(14) Uani 1 1 d . . .
H75 H -0.1291 0.7823 0.8369 0.093 Uiso 1 1 calc R . .
C76 C 0.15109(14) -0.2193(3) 0.3325(2) 0.0752(15) Uani 1 1 d . . .
H76 H 0.1435 -0.1610 0.3586 0.090 Uiso 1 1 calc R . .
C77 C 0.16689(15) -0.3189(3) 0.3610(2) 0.0841(16) Uani 1 1 d . . .
H77 H 0.1695 -0.3266 0.4051 0.101 Uiso 1 1 calc R . .
C78 C 0.17860(13) -0.4057(3) 0.3239(2) 0.0714(14) Uani 1 1 d . . .
C79 C 0.17313(13) -0.3910(3) 0.2600(2) 0.0774(15) Uani 1 1 d . . .
H79 H 0.1801 -0.4497 0.2335 0.093 Uiso 1 1 calc R . .
C80 C 0.15698(12) -0.2882(3) 0.2328(2) 0.0707(14) Uani 1 1 d . . .
H80 H 0.1538 -0.2797 0.1887 0.085 Uiso 1 1 calc R . .
C81 C 0.19549(13) -0.5187(3) 0.3530(2) 0.0833(16) Uani 1 1 d . . .
H81A H 0.1965 -0.5139 0.3990 0.100 Uiso 1 1 calc R . .
H81B H 0.1785 -0.5820 0.3389 0.100 Uiso 1 1 calc R . .
C82 C 0.23356(13) -0.5454(3) 0.3364(3) 0.0834(16) Uani 1 1 d . . .
H82A H 0.2513 -0.4871 0.3548 0.100 Uiso 1 1 calc R . .
H82B H 0.2333 -0.5421 0.2905 0.100 Uiso 1 1 calc R . .
C83 C 0.24757(13) -0.6645(4) 0.3599(3) 0.0924(18) Uani 1 1 d . . .
H83A H 0.2731 -0.6771 0.3483 0.111 Uiso 1 1 calc R . .
H83B H 0.2490 -0.6667 0.4061 0.111 Uiso 1 1 calc R . .
C84 C 0.19657(12) -0.8784(4) 0.2443(2) 0.0715(14) Uani 1 1 d . . .
H84 H 0.1973 -0.9009 0.2022 0.086 Uiso 1 1 calc R . .
C85 C 0.22091(12) -0.7915(4) 0.2691(2) 0.0782(15) Uani 1 1 d . . .
H85 H 0.2367 -0.7541 0.2432 0.094 Uiso 1 1 calc R . .
C86 C 0.22175(13) -0.7605(3) 0.3323(2) 0.0693(14) Uani 1 1 d . . .
C87 C 0.19654(14) -0.8149(3) 0.3666(2) 0.0791(16) Uani 1 1 d . . .
H87 H 0.1957 -0.7953 0.4092 0.095 Uiso 1 1 calc R . .
C88 C 0.17206(13) -0.8993(3) 0.33880(19) 0.0681(14) Uani 1 1 d . . .
H88 H 0.1551 -0.9347 0.3633 0.082 Uiso 1 1 calc R . .

loop_
_atom_site_aniso_label
_atom_site_aniso_U_11
_atom_site_aniso_U_22
_atom_site_aniso_U_33
_atom_site_aniso_U_23
_atom_site_aniso_U_13
_atom_site_aniso_U_12
C37 0.066(3) 0.052(2) 0.090(4) 0.004(2) 0.025(3) 0.002(2)
C38 0.082(3) 0.053(3) 0.099(4) 0.013(3) 0.018(3) 0.009(3)
C39 0.089(3) 0.055(3) 0.089(3) 0.006(3) 0.021(3) -0.005(3)
C37' 0.066(3) 0.052(2) 0.090(4) 0.004(2) 0.025(3) 0.002(2)
C38' 0.082(3) 0.053(3) 0.099(4) 0.013(3) 0.018(3) 0.009(3)
C39' 0.089(3) 0.055(3) 0.089(3) 0.006(3) 0.021(3) -0.005(3)
Zn1 0.0695(3) 0.0538(3) 0.0500(3) 0.0039(2) 0.0082(2) -0.0143(2)
Zn2 0.0715(3) 0.0410(2) 0.0531(3) -0.0021(2) 0.0076(2) -0.0038(2)
Zn3 0.0811(3) 0.0601(3) 0.0526(3) -0.0085(2) 0.0112(2) -0.0128(3)
Zn4 0.0739(3) 0.0419(2) 0.0502(3) -0.0009(2) 0.0027(2) 0.0036(2)
O1 0.124(3) 0.144(3) 0.0556(18) -0.0002(19) 0.0308(18) 0.042(2)
O2 0.0884(19) 0.0737(18) 0.090(2) 0.0284(16) 0.0441(16) -0.0029(17)
O3 0.081(2) 0.084(2) 0.081(2) -0.0157(17) 0.0176(16) 0.0249(17)
O4 0.0671(18) 0.0756(18) 0.0597(17) 0.0108(15) 0.0028(14) 0.0143(15)
O5 0.097(2) 0.0682(18) 0.0524(16) -0.0101(15) 0.0036(15) 0.0038(17)
O6 0.115(3) 0.088(2) 0.076(2) -0.0048(18) -0.0008(19) 0.021(2)
O7 0.0659(18) 0.0778(19) 0.0775(19) 0.0017(16) 0.0050(16) -0.0173(16)
O8 0.113(2) 0.0614(19) 0.113(3) 0.0116(18) -0.002(2) -0.0299(18)
O9 0.118(3) 0.074(2) 0.162(3) -0.023(2) 0.045(2) -0.013(2)
O10 0.0687(18) 0.093(2) 0.081(2) -0.0138(17) 0.0206(16) -0.0165(17)
O11 0.100(2) 0.0675(18) 0.0425(15) 0.0058(14) 0.0096(15) 0.0097(16)
O12 0.102(2) 0.091(2) 0.089(2) 0.0077(19) 0.0118(19) 0.016(2)
O13 0.1192(8) 0.1245(8) 0.0617(7) -0.0156(8) -0.0046(7) 0.0299(8)
O14 0.1274(8) 0.1295(8) 0.0656(8) -0.0099(8) -0.0055(8) 0.0321(8)
O15 0.0768(18) 0.0667(17) 0.0556(16) -0.0076(14) 0.0108(14) 0.0089(15)
O16 0.091(2) 0.090(2) 0.0717(19) 0.0056(17) 0.0002(17) 0.0370(18)
N1 0.076(2) 0.0528(19) 0.0391(17) 0.0044(15) 0.0048(16) -0.0065(17)
N2 0.059(2) 0.0532(19) 0.064(2) 0.0027(17) 0.0092(17) 0.0216(17)
N3 0.060(2) 0.0420(17) 0.064(2) 0.0014(16) 0.0064(17) -0.0075(16)
N4 0.086(2) 0.0449(18) 0.066(2) -0.0069(17) 0.0073(19) -0.0085(18)
N5 0.077(2) 0.061(2) 0.0467(18) -0.0038(16) 0.0165(17) -0.0104(18)
N6 0.076(2) 0.0486(19) 0.069(2) 0.0083(17) 0.0207(18) 0.0217(17)
N7 0.074(2) 0.0371(17) 0.058(2) -0.0060(16) 0.0038(17) 0.0067(16)
N8 0.070(2) 0.0467(19) 0.065(2) -0.0024(17) -0.0031(18) 0.0063(17)
C1 0.051(2) 0.0382(19) 0.055(2) 0.0049(18) 0.0173(18) -0.0096(18)
C2 0.052(2) 0.0387(19) 0.046(2) 0.0104(17) 0.0116(18) -0.0054(18)
C3 0.076(3) 0.061(2) 0.047(2) -0.003(2) 0.019(2) 0.001(2)
C4 0.082(3) 0.049(2) 0.083(3) 0.003(2) 0.031(2) 0.018(2)
C5 0.063(3) 0.059(2) 0.086(3) 0.029(2) 0.021(2) 0.010(2)
C6 0.055(2) 0.062(2) 0.057(2) 0.011(2) 0.003(2) -0.004(2)
C7 0.071(3) 0.057(2) 0.056(2) 0.001(2) 0.005(2) -0.002(2)
C8 0.067(3) 0.081(3) 0.049(2) 0.024(2) 0.020(2) 0.028(2)
C9 0.065(3) 0.048(2) 0.055(2) 0.009(2) 0.005(2) -0.009(2)
C10 0.077(3) 0.056(2) 0.040(2) -0.0027(19) 0.005(2) -0.023(2)
C11 0.066(3) 0.066(3) 0.053(2) 0.004(2) -0.004(2) -0.018(2)
C12 0.080(3) 0.074(3) 0.091(3) -0.002(3) -0.003(3) -0.007(3)
C13 0.065(3) 0.116(4) 0.140(5) -0.018(4) 0.007(3) 0.003(3)
C14 0.073(3) 0.109(4) 0.108(4) -0.024(3) 0.004(3) -0.035(3)
C15 0.088(3) 0.072(3) 0.080(3) -0.008(3) 0.007(3) -0.029(3)
C16 0.094(3) 0.043(2) 0.057(2) -0.005(2) 0.005(2) -0.002(2)
C17 0.083(3) 0.052(2) 0.055(3) -0.005(2) 0.012(2) -0.014(2)
C18 0.057(3) 0.075(3) 0.050(2) 0.005(2) -0.008(2) -0.018(2)
C19 0.073(3) 0.064(3) 0.065(3) 0.009(2) 0.011(2) -0.017(2)
C20 0.067(3) 0.069(3) 0.073(3) 0.013(2) 0.008(2) -0.009(2)
C21 0.091(3) 0.072(3) 0.032(2) 0.001(2) 0.011(2) 0.004(3)
C22 0.115(4) 0.047(2) 0.050(2) 0.010(2) 0.015(2) -0.010(3)
C23 0.086(3) 0.060(3) 0.045(2) 0.011(2) 0.015(2) -0.013(2)
C24 0.106(3) 0.081(3) 0.062(3) 0.008(2) 0.029(2) 0.026(3)
C25 0.093(3) 0.063(3) 0.057(3) 0.005(2) 0.012(2) 0.006(3)
C26 0.097(3) 0.070(3) 0.048(2) -0.002(2) 0.017(2) 0.024(3)
C27 0.092(3) 0.060(3) 0.065(3) 0.006(2) 0.018(2) 0.034(2)
C28 0.090(3) 0.049(2) 0.060(2) -0.004(2) 0.023(2) 0.024(2)
C29 0.064(2) 0.049(2) 0.056(2) -0.002(2) 0.017(2) 0.006(2)
C30 0.105(3) 0.063(3) 0.062(3) 0.010(2) 0.022(2) 0.043(2)
C31 0.102(3) 0.076(3) 0.063(3) -0.006(2) 0.024(3) 0.034(3)
C32 0.065(3) 0.067(3) 0.086(3) -0.005(3) -0.003(3) 0.000(2)
C33 0.058(3) 0.074(3) 0.118(4) 0.013(3) 0.003(3) 0.011(3)
C34 0.065(2) 0.044(2) 0.101(3) 0.003(2) 0.040(2) -0.014(2)
C35 0.096(3) 0.042(2) 0.081(3) -0.004(2) 0.047(2) -0.007(2)
C36 0.074(3) 0.054(2) 0.052(2) 0.008(2) 0.017(2) -0.008(2)
C40 0.127(3) 0.070(3) 0.098(3) 0.005(3) -0.001(3) -0.023(3)
C41 0.133(3) 0.065(3) 0.140(3) -0.014(3) -0.012(3) -0.020(3)
C42 0.112(3) 0.061(2) 0.142(3) 0.002(3) 0.034(3) -0.010(2)
C43 0.132(3) 0.073(3) 0.121(3) 0.017(3) 0.048(3) -0.004(3)
C44 0.126(3) 0.060(3) 0.098(3) 0.003(2) 0.028(3) -0.008(3)
C45 0.069(3) 0.078(3) 0.043(2) -0.003(2) 0.005(2) -0.009(2)
C46 0.065(3) 0.093(3) 0.051(2) -0.006(2) 0.015(2) -0.008(3)
C47 0.080(3) 0.109(4) 0.126(4) -0.041(3) 0.020(3) -0.004(3)
C48 0.071(4) 0.153(5) 0.162(6) -0.028(5) 0.020(4) -0.010(4)
C49 0.084(4) 0.139(5) 0.144(5) -0.008(4) 0.024(4) -0.026(4)
C50 0.107(4) 0.101(4) 0.091(4) 0.002(3) 0.018(3) -0.029(3)
C51 0.107(4) 0.070(3) 0.062(3) 0.011(2) -0.004(3) -0.004(3)
C52 0.079(3) 0.054(2) 0.064(3) -0.007(2) 0.013(2) -0.017(2)
C53 0.094(3) 0.076(3) 0.056(2) -0.016(2) 0.029(2) -0.015(3)
C54 0.054(2) 0.045(2) 0.052(2) -0.0083(19) -0.0069(19) -0.0111(19)
C55 0.056(2) 0.039(2) 0.049(2) -0.0052(18) 0.0020(19) -0.0041(19)
C56 0.086(3) 0.053(2) 0.049(2) -0.002(2) -0.004(2) 0.011(2)
C57 0.083(3) 0.064(3) 0.067(3) 0.000(2) -0.017(3) 0.006(2)
C58 0.062(3) 0.067(3) 0.083(3) -0.008(3) -0.005(2) 0.005(2)
C59 0.062(3) 0.069(3) 0.058(2) -0.024(2) 0.012(2) -0.013(2)
C60 0.077(3) 0.068(3) 0.053(2) 0.009(2) 0.011(2) -0.010(2)
C61 0.1228(7) 0.1264(7) 0.0626(7) -0.0123(7) -0.0046(7) 0.0319(7)
C62 0.055(2) 0.051(2) 0.056(2) -0.007(2) 0.004(2) 0.001(2)
C63 0.091(3) 0.056(3) 0.076(3) -0.008(2) 0.025(3) -0.007(3)
C64 0.074(3) 0.071(3) 0.070(3) -0.013(2) 0.007(2) -0.007(3)
C65 0.090(3) 0.082(3) 0.033(2) 0.000(2) 0.001(2) 0.014(3)
C66 0.098(3) 0.060(3) 0.047(2) -0.006(2) 0.003(2) 0.005(3)
C67 0.077(3) 0.060(3) 0.046(2) -0.011(2) 0.004(2) -0.021(2)
C68 0.095(3) 0.100(3) 0.048(3) -0.003(3) -0.007(2) 0.021(3)
C69 0.077(3) 0.066(3) 0.057(3) 0.000(2) 0.006(2) 0.007(2)
C70 0.083(3) 0.084(3) 0.055(3) -0.002(2) -0.001(2) 0.019(3)
C71 0.120(4) 0.078(3) 0.057(3) 0.008(2) 0.001(3) 0.039(3)
C72 0.121(4) 0.086(3) 0.064(3) 0.003(3) 0.010(3) 0.056(3)
C73 0.054(2) 0.056(2) 0.050(2) 0.006(2) -0.001(2) 0.008(2)
C74 0.108(4) 0.060(3) 0.066(3) 0.007(2) 0.001(3) 0.034(3)
C75 0.117(3) 0.060(3) 0.055(3) 0.001(2) 0.012(3) 0.046(3)
C76 0.121(4) 0.046(2) 0.059(3) 0.001(2) 0.013(3) 0.006(3)
C77 0.141(4) 0.046(2) 0.061(3) 0.007(2) -0.008(3) 0.009(3)
C78 0.088(3) 0.038(2) 0.086(3) 0.015(2) -0.001(3) -0.007(2)
C79 0.104(3) 0.039(2) 0.091(3) -0.017(2) 0.019(3) 0.005(2)
C80 0.085(3) 0.057(3) 0.069(3) 0.004(2) 0.006(2) 0.005(3)
C81 0.090(3) 0.047(2) 0.114(4) 0.013(3) 0.016(3) 0.000(2)
C82 0.075(3) 0.044(2) 0.128(4) -0.003(3) -0.003(3) -0.015(2)
C83 0.070(3) 0.057(3) 0.142(5) -0.003(3) -0.027(3) 0.003(3)
C84 0.067(3) 0.057(3) 0.090(3) -0.012(2) 0.008(3) 0.008(2)
C85 0.070(3) 0.053(3) 0.110(4) 0.005(3) 0.003(3) 0.004(2)
C86 0.080(3) 0.038(2) 0.081(3) 0.002(2) -0.024(3) 0.010(2)
C87 0.125(4) 0.041(2) 0.062(3) 0.005(2) -0.032(3) 0.001(3)
C88 0.105(3) 0.045(2) 0.050(2) 0.007(2) -0.009(2) -0.004(2)

loop_
_atom_type_symbol
_atom_type_description
_atom_type_scat_dispersion_real
_atom_type_scat_dispersion_imag
_atom_type_scat_source
C C 0.0033 0.0016 'International Tables Vol C Tables 4.2.6.8 and 6.1.1.4'
H H 0.0000 0.0000 'International Tables Vol C Tables 4.2.6.8 and 6.1.1.4'
N N 0.0061 0.0033 'International Tables Vol C Tables 4.2.6.8 and 6.1.1.4'
O O 0.0106 0.0060 'International Tables Vol C Tables 4.2.6.8 and 6.1.1.4'
Zn Zn 0.2839 1.4301 'International Tables Vol C Tables 4.2.6.8 and 6.1.1.4'

loop_
_geom_angle_atom_site_label_1
_geom_angle_atom_site_label_2
_geom_angle_atom_site_label_3
_geom_angle
_geom_angle_site_symmetry_1
_geom_angle_site_symmetry_3
_geom_angle_publ_flag
C34 C37 C38 112.2(4) . . ?
C34 C37 H37A 109.2 . . ?
C38 C37 H37A 109.2 . . ?
C34 C37 H37B 109.2 . . ?
C38 C37 H37B 109.2 . . ?
H37A C37 H37B 107.9 . . ?
C37 C38 C39 117.5(5) . . ?
C37 C38 H38A 107.9 . . ?
C39 C38 H38A 107.9 . . ?
C37 C38 H38B 107.9 . . ?
C39 C38 H38B 107.9 . . ?
H38A C38 H38B 107.2 . . ?
C38 C39 C42 106.9(4) . . ?
C38 C39 H39A 110.3 . . ?
C42 C39 H39A 110.3 . . ?
C38 C39 H39B 110.3 . . ?
C42 C39 H39B 110.3 . . ?
H39A C39 H39B 108.6 . . ?
C38' C37' C34 113.1(5) . . ?
C38' C37' H37C 109.0 . . ?
C34 C37' H37C 108.9 . . ?
C38' C37' H37D 108.9 . . ?
C34 C37' H37D 108.9 . . ?
H37C C37' H37D 107.8 . . ?
C37' C38' C39' 118.2(5) . . ?
C37' C38' H38C 107.8 . . ?
C39' C38' H38C 107.8 . . ?
C37' C38' H38D 107.8 . . ?
C39' C38' H38D 107.8 . . ?
H38C C38' H38D 107.1 . . ?
C38' C39' C42 106.7(5) . . ?
C38' C39' H39C 110.4 . . ?
C42 C39' H39C 110.4 . . ?
C38' C39' H39D 110.4 . . ?
C42 C39' H39D 110.4 . . ?
H39C C39' H39D 108.6 . . ?
O7 Zn1 O2 111.63(12) . . ?
O7 Zn1 N2 101.55(12) . 2_655 ?
O2 Zn1 N2 144.66(12) . 2_655 ?
O7 Zn1 N1 95.19(12) . . ?
O2 Zn1 N1 95.09(12) . . ?
N2 Zn1 N1 93.67(12) 2_655 . ?
O7 Zn1 O1 159.96(11) . . ?
O2 Zn1 O1 55.95(11) . . ?
N2 Zn1 O1 88.76(11) 2_655 . ?
N1 Zn1 O1 101.31(11) . . ?
O4 Zn2 O5 106.48(12) 4_576 . ?
O4 Zn2 N4 129.87(13) 4_576 1_545 ?
O5 Zn2 N4 106.96(12) . 1_545 ?
O4 Zn2 N3 109.94(11) 4_576 . ?
O5 Zn2 N3 94.17(12) . . ?
N4 Zn2 N3 103.68(13) 1_545 . ?
O4 Zn2 C9 28.80(11) 4_576 4_576 ?
O5 Zn2 C9 134.92(13) . 4_576 ?
N4 Zn2 C9 111.43(13) 1_545 4_576 ?
N3 Zn2 C9 98.79(12) . 4_576 ?
O10 Zn3 O13 110.54(14) . . ?
O10 Zn3 N6 103.92(12) . 2_546 ?
O13 Zn3 N6 143.18(14) . 2_546 ?
O10 Zn3 N5 95.38(12) . . ?
O13 Zn3 N5 94.69(13) . . ?
N6 Zn3 N5 94.62(12) 2_546 . ?
O10 Zn3 O14 158.41(12) . . ?
O13 Zn3 O14 54.91(13) . . ?
N6 Zn3 O14 88.32(11) 2_546 . ?
N5 Zn3 O14 101.37(12) . . ?
O10 Zn3 C61 136.64(15) . . ?
O13 Zn3 C61 27.07(15) . . ?
N6 Zn3 C61 116.29(15) 2_546 . ?
N5 Zn3 C61 96.82(15) . . ?
O14 Zn3 C61 28.00(14) . . ?
O15 Zn4 O11 108.97(11) . 4_565 ?
O15 Zn4 N7 128.09(12) . . ?
O11 Zn4 N7 106.55(12) 4_565 . ?
O15 Zn4 N8 110.06(12) . 1_565 ?
O11 Zn4 N8 92.97(12) 4_565 1_565 ?
N7 Zn4 N8 104.52(12) . 1_565 ?
C8 O1 Zn1 81.3(3) . . ?
C8 O2 Zn1 101.9(3) . . ?
C9 O4 Zn2 104.4(2) . 4_575 ?
C17 O5 Zn2 120.0(3) . . ?
C18 O7 Zn1 103.8(3) . . ?
C53 O10 Zn3 104.6(3) . . ?
C52 O11 Zn4 118.9(3) . 4_566 ?
C61 O13 Zn3 103.8(3) . . ?
C61 O14 Zn3 81.2(3) . . ?
C62 O15 Zn4 106.2(2) . . ?
C19 N1 C23 116.8(3) . . ?
C19 N1 Zn1 123.6(3) . . ?
C23 N1 Zn1 119.6(3) . . ?
C27 N2 C31 115.5(3) . . ?
C27 N2 Zn1 120.3(3) . 2_645 ?
C31 N2 Zn1 121.8(3) . 2_645 ?
C36 N3 C32 116.8(4) . . ?
C36 N3 Zn2 122.4(3) . . ?
C32 N3 Zn2 120.2(3) . . ?
C40 N4 C44 117.3(4) . . ?
C40 N4 Zn2 120.3(3) . 1_565 ?
C44 N4 Zn2 121.7(3) . 1_565 ?
C67 N5 C63 116.8(4) . . ?
C67 N5 Zn3 121.1(3) . . ?
C63 N5 Zn3 122.0(3) . . ?
C75 N6 C71 114.1(4) . . ?
C75 N6 Zn3 119.7(3) . 2_556 ?
C71 N6 Zn3 124.2(3) . 2_556 ?
C76 N7 C80 117.3(3) . . ?
C76 N7 Zn4 121.0(3) . . ?
C80 N7 Zn4 120.9(3) . . ?
C88 N8 C84 117.8(4) . . ?
C88 N8 Zn4 122.9(3) . 1_545 ?
C84 N8 Zn4 118.9(3) . 1_545 ?
C6 C1 C2 117.9(3) . . ?
C6 C1 C7 116.9(3) . . ?
C2 C1 C7 125.2(3) . . ?
C3 C2 C1 119.5(3) . . ?
C3 C2 C9 118.4(3) . . ?
C1 C2 C9 122.1(3) . . ?
C4 C3 C2 121.5(4) . . ?
C4 C3 H3 119.3 . . ?
C2 C3 H3 119.3 . . ?
C5 C4 C3 118.4(4) . . ?
C5 C4 H4 120.8 . . ?
C3 C4 H4 120.8 . . ?
C6 C5 C4 120.1(4) . . ?
C6 C5 H5 120.0 . . ?
C4 C5 H5 120.0 . . ?
C5 C6 C1 122.6(4) . . ?
C5 C6 H6 118.7 . . ?
C1 C6 H6 118.7 . . ?
C8 C7 C1 115.7(3) . . ?
C8 C7 H7A 108.4 . . ?
C1 C7 H7A 108.4 . . ?
C8 C7 H7B 108.4 . . ?
C1 C7 H7B 108.4 . . ?
H7A C7 H7B 107.4 . . ?
O1 C8 O2 120.0(4) . . ?
O1 C8 C7 118.5(4) . . ?
O2 C8 C7 121.1(4) . . ?
O3 C9 O4 121.0(4) . . ?
O3 C9 C2 123.2(3) . . ?
O4 C9 C2 115.8(3) . . ?
O3 C9 Zn2 74.6(2) . 4_575 ?
O4 C9 Zn2 46.82(18) . 4_575 ?
C2 C9 Zn2 160.7(3) . 4_575 ?
C11 C10 C15 117.3(4) . . ?
C11 C10 C16 125.0(4) . . ?
C15 C10 C16 117.7(4) . . ?
C10 C11 C12 119.5(4) . . ?
C10 C11 C18 125.2(4) . . ?
C12 C11 C18 115.3(4) . . ?
C13 C12 C11 120.9(4) . . ?
C13 C12 H12 119.5 . . ?
C11 C12 H12 119.5 . . ?
C14 C13 C12 119.6(5) . . ?
C14 C13 H13 120.2 . . ?
C12 C13 H13 120.2 . . ?
C13 C14 C15 119.5(5) . . ?
C13 C14 H14 120.3 . . ?
C15 C14 H14 120.3 . . ?
C14 C15 C10 123.1(4) . . ?
C14 C15 H15 118.5 . . ?
C10 C15 H15 118.5 . . ?
C10 C16 C17 115.8(3) . . ?
C10 C16 H16A 108.3 . . ?
C17 C16 H16A 108.3 . . ?
C10 C16 H16B 108.3 . . ?
C17 C16 H16B 108.3 . . ?
H16A C16 H16B 107.4 . . ?
O6 C17 O5 124.0(4) . . ?
O6 C17 C16 119.4(4) . . ?
O5 C17 C16 116.7(4) . . ?
O8 C18 O7 120.5(4) . . ?
O8 C18 C11 120.9(4) . . ?
O7 C18 C11 118.5(4) . . ?
N1 C19 C20 123.0(4) . . ?
N1 C19 H19 118.5 . . ?
C20 C19 H19 118.5 . . ?
C19 C20 C21 120.6(4) . . ?
C19 C20 H20 119.7 . . ?
C21 C20 H20 119.7 . . ?
C20 C21 C22 116.3(4) . . ?
C20 C21 C24 122.1(4) . . ?
C22 C21 C24 121.6(4) . . ?
C23 C22 C21 120.7(4) . . ?
C23 C22 H22 119.6 . . ?
C21 C22 H22 119.6 . . ?
N1 C23 C22 122.5(4) . . ?
N1 C23 H23 118.7 . . ?
C22 C23 H23 118.7 . . ?
C25 C24 C21 111.7(4) . . ?
C25 C24 H24A 109.3 . . ?
C21 C24 H24A 109.3 . . ?
C25 C24 H24B 109.3 . . ?
C21 C24 H24B 109.3 . . ?
H24A C24 H24B 107.9 . . ?
C24 C25 C26 113.4(4) . . ?
C24 C25 H25A 108.9 . . ?
C26 C25 H25A 108.9 . . ?
C24 C25 H25B 108.9 . . ?
C26 C25 H25B 108.9 . . ?
H25A C25 H25B 107.7 . . ?
C29 C26 C25 116.3(3) . . ?
C29 C26 H26A 108.2 . . ?
C25 C26 H26A 108.2 . . ?
C29 C26 H26B 108.2 . . ?
C25 C26 H26B 108.2 . . ?
H26A C26 H26B 107.4 . . ?
N2 C27 C28 123.7(4) . . ?
N2 C27 H27 118.1 . . ?
C28 C27 H27 118.1 . . ?
C29 C28 C27 121.0(4) . . ?
C29 C28 H28 119.5 . . ?
C27 C28 H28 119.5 . . ?
C30 C29 C28 115.6(4) . . ?
C30 C29 C26 123.1(4) . . ?
C28 C29 C26 121.3(4) . . ?
C29 C30 C31 120.4(4) . . ?
C29 C30 H30 119.8 . . ?
C31 C30 H30 119.8 . . ?
N2 C31 C30 123.9(4) . . ?
N2 C31 H31 118.1 . . ?
C30 C31 H31 118.1 . . ?
N3 C32 C33 121.7(4) . . ?
N3 C32 H32 119.1 . . ?
C33 C32 H32 119.1 . . ?
C34 C33 C32 122.6(4) . . ?
C34 C33 H33 118.7 . . ?
C32 C33 H33 118.7 . . ?
C33 C34 C35 114.6(4) . . ?
C33 C34 C37' 133.5(5) . . ?
C35 C34 C37' 111.8(5) . . ?
C33 C34 C37 114.4(5) . . ?
C35 C34 C37 130.9(5) . . ?
C37' C34 C37 19.1(5) . . ?
C36 C35 C34 121.2(4) . . ?
C36 C35 H35 119.4 . . ?
C34 C35 H35 119.4 . . ?
N3 C36 C35 123.0(4) . . ?
N3 C36 H36 118.5 . . ?
C35 C36 H36 118.5 . . ?
N4 C40 C41 120.8(5) . . ?
N4 C40 H40 119.6 . . ?
C41 C40 H40 119.6 . . ?
C42 C41 C40 121.6(5) . . ?
C42 C41 H41 119.2 . . ?
C40 C41 H41 119.2 . . ?
C43 C42 C41 117.1(4) . . ?
C43 C42 C39' 144.9(5) . . ?
C41 C42 C39' 95.6(5) . . ?
C43 C42 C39 108.0(5) . . ?
C41 C42 C39 133.9(5) . . ?
C39' C42 C39 44.7(4) . . ?
C42 C43 C44 120.4(5) . . ?
C42 C43 H43 119.8 . . ?
C44 C43 H43 119.8 . . ?
N4 C44 C43 122.5(5) . . ?
N4 C44 H44 118.7 . . ?
C43 C44 H44 118.7 . . ?
C50 C45 C46 114.4(4) . . ?
C50 C45 C51 119.7(4) . . ?
C46 C45 C51 125.8(4) . . ?
C47 C46 C45 120.3(4) . . ?
C47 C46 C53 116.4(4) . . ?
C45 C46 C53 123.2(4) . . ?
C46 C47 C48 122.0(5) . . ?
C46 C47 H47 119.0 . . ?
C48 C47 H47 119.0 . . ?
C49 C48 C47 118.1(5) . . ?
C49 C48 H48 120.9 . . ?
C47 C48 H48 120.9 . . ?
C50 C49 C48 120.3(6) . . ?
C50 C49 H49 119.9 . . ?
C48 C49 H49 119.9 . . ?
C49 C50 C45 124.8(5) . . ?
C49 C50 H50 117.6 . . ?
C45 C50 H50 117.6 . . ?
C45 C51 C52 115.1(4) . . ?
C45 C51 H51A 108.5 . . ?
C52 C51 H51A 108.5 . . ?
C45 C51 H51B 108.5 . . ?
C52 C51 H51B 108.5 . . ?
H51A C51 H51B 107.5 . . ?
O12 C52 O11 124.2(4) . . ?
O12 C52 C51 118.5(4) . . ?
O11 C52 C51 117.3(4) . . ?
O10 C53 O9 124.1(4) . . ?
O10 C53 C46 118.2(4) . . ?
O9 C53 C46 117.7(4) . . ?
C55 C54 C59 118.1(3) . . ?
C55 C54 C60 124.7(3) . . ?
C59 C54 C60 117.2(3) . . ?
C54 C55 C56 119.0(4) . . ?
C54 C55 C62 122.5(3) . . ?
C56 C55 C62 118.5(3) . . ?
C57 C56 C55 121.1(4) . . ?
C57 C56 H56 119.4 . . ?
C55 C56 H56 119.4 . . ?
C58 C57 C56 120.9(4) . . ?
C58 C57 H57 119.5 . . ?
C56 C57 H57 119.5 . . ?
C57 C58 C59 118.8(4) . . ?
C57 C58 H58 120.6 . . ?
C59 C58 H58 120.6 . . ?
C58 C59 C54 121.9(4) . . ?
C58 C59 H59 119.0 . . ?
C54 C59 H59 119.0 . . ?
C61 C60 C54 115.3(4) . . ?
C61 C60 H60A 108.5 . . ?
C54 C60 H60A 108.5 . . ?
C61 C60 H60B 108.5 . . ?
C54 C60 H60B 108.5 . . ?
H60A C60 H60B 107.5 . . ?
O13 C61 O14 119.5(5) . . ?
O13 C61 C60 121.9(5) . . ?
O14 C61 C60 118.2(5) . . ?
O13 C61 Zn3 49.1(2) . . ?
O14 C61 Zn3 70.8(3) . . ?
C60 C61 Zn3 164.1(4) . . ?
O16 C62 O15 119.5(4) . . ?
O16 C62 C55 123.2(4) . . ?
O15 C62 C55 117.2(3) . . ?
N5 C63 C64 123.2(4) . . ?
N5 C63 H63 118.4 . . ?
C64 C63 H63 118.4 . . ?
C65 C64 C63 119.4(4) . . ?
C65 C64 H64 120.3 . . ?
C63 C64 H64 120.3 . . ?
C64 C65 C66 117.2(4) . . ?
C64 C65 C68 123.0(4) . . ?
C66 C65 C68 119.8(4) . . ?
C67 C66 C65 120.0(4) . . ?
C67 C66 H66 120.0 . . ?
C65 C66 H66 120.0 . . ?
N5 C67 C66 123.3(4) . . ?
N5 C67 H67 118.3 . . ?
C66 C67 H67 118.3 . . ?
C69 C68 C65 111.1(3) . . ?
C69 C68 H68A 109.4 . . ?
C65 C68 H68A 109.4 . . ?
C69 C68 H68B 109.4 . . ?
C65 C68 H68B 109.4 . . ?
H68A C68 H68B 108.0 . . ?
C70 C69 C68 112.8(3) . . ?
C70 C69 H69A 109.0 . . ?
C68 C69 H69A 109.0 . . ?
C70 C69 H69B 109.0 . . ?
C68 C69 H69B 109.0 . . ?
H69A C69 H69B 107.8 . . ?
C69 C70 C73 117.1(3) . . ?
C69 C70 H70A 108.0 . . ?
C73 C70 H70A 108.0 . . ?
C69 C70 H70B 108.0 . . ?
C73 C70 H70B 108.0 . . ?
H70A C70 H70B 107.3 . . ?
N6 C71 C72 123.8(4) . . ?
N6 C71 H71 118.1 . . ?
C72 C71 H71 118.1 . . ?
C73 C72 C71 121.3(4) . . ?
C73 C72 H72 119.3 . . ?
C71 C72 H72 119.3 . . ?
C74 C73 C72 115.2(4) . . ?
C74 C73 C70 121.2(4) . . ?
C72 C73 C70 123.5(4) . . ?
C73 C74 C75 121.7(4) . . ?
C73 C74 H74 119.2 . . ?
C75 C74 H74 119.2 . . ?
N6 C75 C74 123.8(4) . . ?
N6 C75 H75 118.1 . . ?
C74 C75 H75 118.1 . . ?
N7 C76 C77 123.6(4) . . ?
N7 C76 H76 118.2 . . ?
C77 C76 H76 118.2 . . ?
C78 C77 C76 119.6(4) . . ?
C78 C77 H77 120.2 . . ?
C76 C77 H77 120.2 . . ?
C79 C78 C77 117.6(4) . . ?
C79 C78 C81 120.7(4) . . ?
C77 C78 C81 121.6(4) . . ?
C78 C79 C80 121.2(4) . . ?
C78 C79 H79 119.4 . . ?
C80 C79 H79 119.4 . . ?
N7 C80 C79 120.7(4) . . ?
N7 C80 H80 119.6 . . ?
C79 C80 H80 119.6 . . ?
C82 C81 C78 114.2(4) . . ?
C82 C81 H81A 108.7 . . ?
C78 C81 H81A 108.7 . . ?
C82 C81 H81B 108.7 . . ?
C78 C81 H81B 108.7 . . ?
H81A C81 H81B 107.6 . . ?
C81 C82 C83 112.7(4) . . ?
C81 C82 H82A 109.1 . . ?
C83 C82 H82A 109.1 . . ?
C81 C82 H82B 109.1 . . ?
C83 C82 H82B 109.1 . . ?
H82A C82 H82B 107.8 . . ?
C86 C83 C82 112.2(4) . . ?
C86 C83 H83A 109.2 . . ?
C82 C83 H83A 109.2 . . ?
C86 C83 H83B 109.2 . . ?
C82 C83 H83B 109.2 . . ?
H83A C83 H83B 107.9 . . ?
N8 C84 C85 122.4(4) . . ?
N8 C84 H84 118.8 . . ?
C85 C84 H84 118.8 . . ?
C86 C85 C84 119.9(4) . . ?
C86 C85 H85 120.0 . . ?
C84 C85 H85 120.0 . . ?
C87 C86 C85 116.8(4) . . ?
C87 C86 C83 122.4(4) . . ?
C85 C86 C83 120.7(4) . . ?
C86 C87 C88 120.8(4) . . ?
C86 C87 H87 119.6 . . ?
C88 C87 H87 119.6 . . ?
N8 C88 C87 122.2(4) . . ?
N8 C88 H88 118.9 . . ?
C87 C88 H88 118.9 . . ?

loop_
_geom_bond_atom_site_label_1
_geom_bond_atom_site_label_2
_geom_bond_distance
_geom_bond_site_symmetry_2
_geom_bond_publ_flag
C37 C34 1.509(6) . ?
C37 C38 1.510(6) . ?
C37 H37A 0.9700 . ?
C37 H37B 0.9700 . ?
C38 C39 1.528(6) . ?
C38 H38A 0.9700 . ?
C38 H38B 0.9700 . ?
C39 C42 1.562(6) . ?
C39 H39A 0.9700 . ?
C39 H39B 0.9700 . ?
C37' C38' 1.507(6) . ?
C37' C34 1.507(6) . ?
C37' H37C 0.9700 . ?
C37' H37D 0.9700 . ?
C38' C39' 1.526(7) . ?
C38' H38C 0.9700 . ?
C38' H38D 0.9700 . ?
C39' C42 1.557(6) . ?
C39' H39C 0.9700 . ?
C39' H39D 0.9700 . ?
Zn1 O7 1.995(3) . ?
Zn1 O2 2.031(3) . ?
Zn1 N2 2.071(3) 2_655 ?
Zn1 N1 2.107(3) . ?
Zn1 O1 2.469(4) . ?
Zn2 O4 1.956(3) 4_576 ?
Zn2 O5 1.965(3) . ?
Zn2 N4 2.029(3) 1_545 ?
Zn2 N3 2.092(3) . ?
Zn2 C9 2.598(4) 4_576 ?
Zn3 O10 1.991(3) . ?
Zn3 O13 2.019(3) . ?
Zn3 N6 2.056(3) 2_546 ?
Zn3 N5 2.092(3) . ?
Zn3 O14 2.479(4) . ?
Zn3 C61 2.593(5) . ?
Zn4 O15 1.946(3) . ?
Zn4 O11 1.950(3) 4_565 ?
Zn4 N7 2.025(3) . ?
Zn4 N8 2.106(3) 1_565 ?
O1 C8 1.237(5) . ?
O2 C8 1.241(5) . ?
O3 C9 1.215(5) . ?
O4 C9 1.292(4) . ?
O4 Zn2 1.956(3) 4_575 ?
O5 C17 1.268(5) . ?
O6 C17 1.222(5) . ?
O7 C18 1.252(5) . ?
O8 C18 1.232(5) . ?
O9 C53 1.239(5) . ?
O10 C53 1.235(5) . ?
O11 C52 1.272(5) . ?
O11 Zn4 1.950(3) 4_566 ?
O12 C52 1.227(5) . ?
O13 C61 1.215(7) . ?
O14 C61 1.232(6) . ?
O15 C62 1.297(4) . ?
O16 C62 1.225(4) . ?
N1 C19 1.342(5) . ?
N1 C23 1.342(5) . ?
N2 C27 1.314(5) . ?
N2 C31 1.325(5) . ?
N2 Zn1 2.071(3) 2_645 ?
N3 C36 1.320(5) . ?
N3 C32 1.342(5) . ?
N4 C40 1.316(6) . ?
N4 C44 1.334(6) . ?
N4 Zn2 2.029(3) 1_565 ?
N5 C67 1.328(5) . ?
N5 C63 1.341(5) . ?
N6 C75 1.319(5) . ?
N6 C71 1.329(5) . ?
N6 Zn3 2.056(3) 2_556 ?
N7 C76 1.328(5) . ?
N7 C80 1.343(5) . ?
N8 C88 1.320(5) . ?
N8 C84 1.338(5) . ?
N8 Zn4 2.106(3) 1_545 ?
C1 C6 1.378(5) . ?
C1 C2 1.391(5) . ?
C1 C7 1.505(5) . ?
C2 C3 1.390(5) . ?
C2 C9 1.515(5) . ?
C3 C4 1.385(5) . ?
C3 H3 0.9300 . ?
C4 C5 1.377(6) . ?
C4 H4 0.9300 . ?
C5 C6 1.366(6) . ?
C5 H5 0.9300 . ?
C6 H6 0.9300 . ?
C7 C8 1.490(5) . ?
C7 H7A 0.9700 . ?
C7 H7B 0.9700 . ?
C9 Zn2 2.598(4) 4_575 ?
C10 C11 1.380(5) . ?
C10 C15 1.398(6) . ?
C10 C16 1.507(6) . ?
C11 C12 1.391(6) . ?
C11 C18 1.503(6) . ?
C12 C13 1.389(6) . ?
C12 H12 0.9300 . ?
C13 C14 1.351(7) . ?
C13 H13 0.9300 . ?
C14 C15 1.357(7) . ?
C14 H14 0.9300 . ?
C15 H15 0.9300 . ?
C16 C17 1.518(5) . ?
C16 H16A 0.9700 . ?
C16 H16B 0.9700 . ?
C19 C20 1.360(6) . ?
C19 H19 0.9300 . ?
C20 C21 1.370(6) . ?
C20 H20 0.9300 . ?
C21 C22 1.386(6) . ?
C21 C24 1.496(6) . ?
C22 C23 1.359(6) . ?
C22 H22 0.9300 . ?
C23 H23 0.9300 . ?
C24 C25 1.493(5) . ?
C24 H24A 0.9700 . ?
C24 H24B 0.9700 . ?
C25 C26 1.498(6) . ?
C25 H25A 0.9700 . ?
C25 H25B 0.9700 . ?
C26 C29 1.483(5) . ?
C26 H26A 0.9700 . ?
C26 H26B 0.9700 . ?
C27 C28 1.375(5) . ?
C27 H27 0.9300 . ?
C28 C29 1.365(5) . ?
C28 H28 0.9300 . ?
C29 C30 1.360(5) . ?
C30 C31 1.381(6) . ?
C30 H30 0.9300 . ?
C31 H31 0.9300 . ?
C32 C33 1.365(6) . ?
C32 H32 0.9300 . ?
C33 C34 1.362(6) . ?
C33 H33 0.9300 . ?
C34 C35 1.375(5) . ?
C35 C36 1.371(5) . ?
C35 H35 0.9300 . ?
C36 H36 0.9300 . ?
C40 C41 1.414(7) . ?
C40 H40 0.9300 . ?
C41 C42 1.343(7) . ?
C41 H41 0.9300 . ?
C42 C43 1.333(7) . ?
C43 C44 1.400(7) . ?
C43 H43 0.9300 . ?
C44 H44 0.9300 . ?
C45 C50 1.410(6) . ?
C45 C46 1.412(6) . ?
C45 C51 1.459(6) . ?
C46 C47 1.384(6) . ?
C46 C53 1.548(6) . ?
C47 C48 1.396(7) . ?
C47 H47 0.9300 . ?
C48 C49 1.355(8) . ?
C48 H48 0.9300 . ?
C49 C50 1.350(7) . ?
C49 H49 0.9300 . ?
C50 H50 0.9300 . ?
C51 C52 1.532(6) . ?
C51 H51A 0.9700 . ?
C51 H51B 0.9700 . ?
C54 C55 1.391(5) . ?
C54 C59 1.414(5) . ?
C54 C60 1.500(5) . ?
C55 C56 1.404(5) . ?
C55 C62 1.480(5) . ?
C56 C57 1.369(6) . ?
C56 H56 0.9300 . ?
C57 C58 1.369(6) . ?
C57 H57 0.9300 . ?
C58 C59 1.379(6) . ?
C58 H58 0.9300 . ?
C59 H59 0.9300 . ?
C60 C61 1.485(6) . ?
C60 H60A 0.9700 . ?
C60 H60B 0.9700 . ?
C63 C64 1.375(6) . ?
C63 H63 0.9300 . ?
C64 C65 1.371(6) . ?
C64 H64 0.9300 . ?
C65 C66 1.387(6) . ?
C65 C68 1.519(6) . ?
C66 C67 1.361(6) . ?
C66 H66 0.9300 . ?
C67 H67 0.9300 . ?
C68 C69 1.488(5) . ?
C68 H68A 0.9700 . ?
C68 H68B 0.9700 . ?
C69 C70 1.486(6) . ?
C69 H69A 0.9700 . ?
C69 H69B 0.9700 . ?
C70 C73 1.500(5) . ?
C70 H70A 0.9700 . ?
C70 H70B 0.9700 . ?
C71 C72 1.361(6) . ?
C71 H71 0.9300 . ?
C72 C73 1.351(5) . ?
C72 H72 0.9300 . ?
C73 C74 1.333(5) . ?
C74 C75 1.369(6) . ?
C74 H74 0.9300 . ?
C75 H75 0.9300 . ?
C76 C77 1.387(6) . ?
C76 H76 0.9300 . ?
C77 C78 1.365(6) . ?
C77 H77 0.9300 . ?
C78 C79 1.351(6) . ?
C78 C81 1.535(6) . ?
C79 C80 1.411(6) . ?
C79 H79 0.9300 . ?
C80 H80 0.9300 . ?
C81 C82 1.459(6) . ?
C81 H81A 0.9700 . ?
C81 H81B 0.9700 . ?
C82 C83 1.526(6) . ?
C82 H82A 0.9700 . ?
C82 H82B 0.9700 . ?
C83 C86 1.510(6) . ?
C83 H83A 0.9700 . ?
C83 H83B 0.9700 . ?
C84 C85 1.385(6) . ?
C84 H84 0.9300 . ?
C85 C86 1.378(6) . ?
C85 H85 0.9300 . ?
C86 C87 1.363(6) . ?
C87 C88 1.389(6) . ?
C87 H87 0.9300 . ?
C88 H88 0.9300 . ?

loop_
_geom_torsion_atom_site_label_1
_geom_torsion_atom_site_label_2
_geom_torsion_atom_site_label_3
_geom_torsion_atom_site_label_4
_geom_torsion
_geom_torsion_site_symmetry_1
_geom_torsion_site_symmetry_2
_geom_torsion_site_symmetry_3
_geom_torsion_site_symmetry_4
_geom_torsion_publ_flag
C34 C37 C38 C39 -53.5(8) . . . . ?
C37 C38 C39 C42 169.2(6) . . . . ?
C34 C37' C38' C39' 49.1(9) . . . . ?
C37' C38' C39' C42 -168.5(6) . . . . ?
O7 Zn1 O1 C8 -61.5(4) . . . . ?
O2 Zn1 O1 C8 -5.2(2) . . . . ?
N2 Zn1 O1 C8 176.8(3) 2_655 . . . ?
N1 Zn1 O1 C8 83.3(2) . . . . ?
O7 Zn1 O2 C8 167.4(2) . . . . ?
N2 Zn1 O2 C8 8.7(4) 2_655 . . . ?
N1 Zn1 O2 C8 -95.0(3) . . . . ?
O1 Zn1 O2 C8 5.3(2) . . . . ?
O4 Zn2 O5 C17 68.3(3) 4_576 . . . ?
N4 Zn2 O5 C17 -73.8(3) 1_545 . . . ?
N3 Zn2 O5 C17 -179.5(3) . . . . ?
C9 Zn2 O5 C17 73.7(3) 4_576 . . . ?
O2 Zn1 O7 C18 -91.1(3) . . . . ?
N2 Zn1 O7 C18 76.5(3) 2_655 . . . ?
N1 Zn1 O7 C18 171.4(3) . . . . ?
O1 Zn1 O7 C18 -43.2(5) . . . . ?
O13 Zn3 O10 C53 -89.9(3) . . . . ?
N6 Zn3 O10 C53 76.9(3) 2_546 . . . ?
N5 Zn3 O10 C53 173.1(3) . . . . ?
O14 Zn3 O10 C53 -46.1(5) . . . . ?
C61 Zn3 O10 C53 -81.1(3) . . . . ?
O10 Zn3 O13 C61 166.7(3) . . . . ?
N6 Zn3 O13 C61 8.3(5) 2_546 . . . ?
N5 Zn3 O13 C61 -95.8(4) . . . . ?
O14 Zn3 O13 C61 4.8(3) . . . . ?
O10 Zn3 O14 C61 -57.1(5) . . . . ?
O13 Zn3 O14 C61 -4.6(3) . . . . ?
N6 Zn3 O14 C61 177.5(3) 2_546 . . . ?
N5 Zn3 O14 C61 83.1(3) . . . . ?
O11 Zn4 O15 C62 -170.5(2) 4_565 . . . ?
N7 Zn4 O15 C62 58.8(3) . . . . ?
N8 Zn4 O15 C62 -69.9(3) 1_565 . . . ?
O7 Zn1 N1 C19 162.3(3) . . . . ?
O2 Zn1 N1 C19 50.0(3) . . . . ?
N2 Zn1 N1 C19 -95.7(3) 2_655 . . . ?
O1 Zn1 N1 C19 -6.2(3) . . . . ?
O7 Zn1 N1 C23 -17.3(3) . . . . ?
O2 Zn1 N1 C23 -129.6(3) . . . . ?
N2 Zn1 N1 C23 84.7(3) 2_655 . . . ?
O1 Zn1 N1 C23 174.1(3) . . . . ?
O4 Zn2 N3 C36 -60.5(3) 4_576 . . . ?
O5 Zn2 N3 C36 -169.7(3) . . . . ?
N4 Zn2 N3 C36 81.7(3) 1_545 . . . ?
C9 Zn2 N3 C36 -33.0(3) 4_576 . . . ?
O4 Zn2 N3 C32 110.3(3) 4_576 . . . ?
O5 Zn2 N3 C32 1.1(3) . . . . ?
N4 Zn2 N3 C32 -107.5(3) 1_545 . . . ?
C9 Zn2 N3 C32 137.8(3) 4_576 . . . ?
O10 Zn3 N5 C67 -17.7(3) . . . . ?
O13 Zn3 N5 C67 -128.9(3) . . . . ?
N6 Zn3 N5 C67 86.7(3) 2_546 . . . ?
O14 Zn3 N5 C67 176.0(3) . . . . ?
C61 Zn3 N5 C67 -156.0(3) . . . . ?
O10 Zn3 N5 C63 163.6(3) . . . . ?
O13 Zn3 N5 C63 52.4(3) . . . . ?
N6 Zn3 N5 C63 -91.9(3) 2_546 . . . ?
O14 Zn3 N5 C63 -2.7(3) . . . . ?
C61 Zn3 N5 C63 25.3(3) . . . . ?
O15 Zn4 N7 C76 -78.1(3) . . . . ?
O11 Zn4 N7 C76 150.4(3) 4_565 . . . ?
N8 Zn4 N7 C76 52.7(3) 1_565 . . . ?
O15 Zn4 N7 C80 112.0(3) . . . . ?
O11 Zn4 N7 C80 -19.6(3) 4_565 . . . ?
N8 Zn4 N7 C80 -117.2(3) 1_565 . . . ?
C6 C1 C2 C3 -1.0(5) . . . . ?
C7 C1 C2 C3 179.0(3) . . . . ?
C6 C1 C2 C9 176.7(3) . . . . ?
C7 C1 C2 C9 -3.3(5) . . . . ?
C1 C2 C3 C4 0.1(6) . . . . ?
C9 C2 C3 C4 -177.7(3) . . . . ?
C2 C3 C4 C5 1.5(6) . . . . ?
C3 C4 C5 C6 -2.2(6) . . . . ?
C4 C5 C6 C1 1.3(6) . . . . ?
C2 C1 C6 C5 0.3(6) . . . . ?
C7 C1 C6 C5 -179.7(4) . . . . ?
C6 C1 C7 C8 -87.1(4) . . . . ?
C2 C1 C7 C8 92.8(4) . . . . ?
Zn1 O1 C8 O2 8.2(4) . . . . ?
Zn1 O1 C8 C7 -164.6(3) . . . . ?
Zn1 O2 C8 O1 -10.1(4) . . . . ?
Zn1 O2 C8 C7 162.5(3) . . . . ?
C1 C7 C8 O1 167.8(4) . . . . ?
C1 C7 C8 O2 -4.9(5) . . . . ?
Zn2 O4 C9 O3 -8.4(4) 4_575 . . . ?
Zn2 O4 C9 C2 169.9(2) 4_575 . . . ?
C3 C2 C9 O3 170.3(4) . . . . ?
C1 C2 C9 O3 -7.4(6) . . . . ?
C3 C2 C9 O4 -7.9(5) . . . . ?
C1 C2 C9 O4 174.4(3) . . . . ?
C3 C2 C9 Zn2 14.9(10) . . . 4_575 ?
C1 C2 C9 Zn2 -162.8(6) . . . 4_575 ?
C15 C10 C11 C12 -0.5(6) . . . . ?
C16 C10 C11 C12 -179.1(4) . . . . ?
C15 C10 C11 C18 178.8(4) . . . . ?
C16 C10 C11 C18 0.2(6) . . . . ?
C10 C11 C12 C13 3.8(7) . . . . ?
C18 C11 C12 C13 -175.6(4) . . . . ?
C11 C12 C13 C14 -3.9(8) . . . . ?
C12 C13 C14 C15 0.8(8) . . . . ?
C13 C14 C15 C10 2.6(8) . . . . ?
C11 C10 C15 C14 -2.7(6) . . . . ?
C16 C10 C15 C14 176.0(4) . . . . ?
C11 C10 C16 C17 87.6(5) . . . . ?
C15 C10 C16 C17 -91.0(4) . . . . ?
Zn2 O5 C17 O6 0.9(6) . . . . ?
Zn2 O5 C17 C16 -178.8(3) . . . . ?
C10 C16 C17 O6 177.0(4) . . . . ?
C10 C16 C17 O5 -3.3(5) . . . . ?
Zn1 O7 C18 O8 7.4(5) . . . . ?
Zn1 O7 C18 C11 -169.0(3) . . . . ?
C10 C11 C18 O8 174.8(4) . . . . ?
C12 C11 C18 O8 -5.9(6) . . . . ?
C10 C11 C18 O7 -8.9(6) . . . . ?
C12 C11 C18 O7 170.5(4) . . . . ?
C23 N1 C19 C20 -0.2(6) . . . . ?
Zn1 N1 C19 C20 -179.8(3) . . . . ?
N1 C19 C20 C21 1.1(6) . . . . ?
C19 C20 C21 C22 -1.1(6) . . . . ?
C19 C20 C21 C24 -179.2(4) . . . . ?
C20 C21 C22 C23 0.2(6) . . . . ?
C24 C21 C22 C23 178.3(4) . . . . ?
C19 N1 C23 C22 -0.7(5) . . . . ?
Zn1 N1 C23 C22 178.9(3) . . . . ?
C21 C22 C23 N1 0.8(6) . . . . ?
C20 C21 C24 C25 101.5(5) . . . . ?
C22 C21 C24 C25 -76.6(5) . . . . ?
C21 C24 C25 C26 174.4(4) . . . . ?
C24 C25 C26 C29 -176.7(4) . . . . ?
C31 N2 C27 C28 -1.9(6) . . . . ?
Zn1 N2 C27 C28 161.0(3) 2_645 . . . ?
N2 C27 C28 C29 0.0(7) . . . . ?
C27 C28 C29 C30 1.3(6) . . . . ?
C27 C28 C29 C26 -175.4(4) . . . . ?
C25 C26 C29 C30 -11.8(6) . . . . ?
C25 C26 C29 C28 164.6(4) . . . . ?
C28 C29 C30 C31 -0.7(6) . . . . ?
C26 C29 C30 C31 175.9(4) . . . . ?
C27 N2 C31 C30 2.5(6) . . . . ?
Zn1 N2 C31 C30 -160.1(4) 2_645 . . . ?
C29 C30 C31 N2 -1.3(7) . . . . ?
C36 N3 C32 C33 1.4(6) . . . . ?
Zn2 N3 C32 C33 -169.9(3) . . . . ?
N3 C32 C33 C34 1.0(7) . . . . ?
C32 C33 C34 C35 -2.8(6) . . . . ?
C32 C33 C34 C37' 173.9(5) . . . . ?
C32 C33 C34 C37 174.5(4) . . . . ?
C38' C37' C34 C33 -93.1(7) . . . . ?
C38' C37' C34 C35 83.7(6) . . . . ?
C38' C37' C34 C37 -94.6(11) . . . . ?
C38 C37 C34 C33 -84.6(6) . . . . ?
C38 C37 C34 C35 92.1(7) . . . . ?
C38 C37 C34 C37' 94.2(10) . . . . ?
C33 C34 C35 C36 2.4(6) . . . . ?
C37' C34 C35 C36 -175.1(4) . . . . ?
C37 C34 C35 C36 -174.4(4) . . . . ?
C32 N3 C36 C35 -1.8(6) . . . . ?
Zn2 N3 C36 C35 169.3(3) . . . . ?
C34 C35 C36 N3 -0.1(6) . . . . ?
C44 N4 C40 C41 4.9(7) . . . . ?
Zn2 N4 C40 C41 -165.8(4) 1_565 . . . ?
N4 C40 C41 C42 -2.3(8) . . . . ?
C40 C41 C42 C43 -1.4(8) . . . . ?
C40 C41 C42 C39' 165.4(6) . . . . ?
C40 C41 C42 C39 -168.5(5) . . . . ?
C38' C39' C42 C43 -21.8(11) . . . . ?
C38' C39' C42 C41 179.0(5) . . . . ?
C38' C39' C42 C39 25.9(5) . . . . ?
C38 C39 C42 C43 126.8(5) . . . . ?
C38 C39 C42 C41 -65.2(8) . . . . ?
C38 C39 C42 C39' -26.6(5) . . . . ?
C41 C42 C43 C44 2.2(8) . . . . ?
C39' C42 C43 C44 -154.4(8) . . . . ?
C39 C42 C43 C44 172.5(5) . . . . ?
C40 N4 C44 C43 -4.1(7) . . . . ?
Zn2 N4 C44 C43 166.5(4) 1_565 . . . ?
C42 C43 C44 N4 0.6(8) . . . . ?
C50 C45 C46 C47 1.5(6) . . . . ?
C51 C45 C46 C47 177.9(4) . . . . ?
C50 C45 C46 C53 -177.1(4) . . . . ?
C51 C45 C46 C53 -0.7(6) . . . . ?
C45 C46 C47 C48 0.7(7) . . . . ?
C53 C46 C47 C48 179.3(5) . . . . ?
C46 C47 C48 C49 -2.6(9) . . . . ?
C47 C48 C49 C50 2.2(9) . . . . ?
C48 C49 C50 C45 0.0(9) . . . . ?
C46 C45 C50 C49 -1.9(7) . . . . ?
C51 C45 C50 C49 -178.6(5) . . . . ?
C50 C45 C51 C52 -99.7(5) . . . . ?
C46 C45 C51 C52 84.1(5) . . . . ?
Zn4 O11 C52 O12 2.8(6) 4_566 . . . ?
Zn4 O11 C52 C51 -178.1(3) 4_566 . . . ?
C45 C51 C52 O12 173.4(4) . . . . ?
C45 C51 C52 O11 -5.8(6) . . . . ?
Zn3 O10 C53 O9 4.4(5) . . . . ?
Zn3 O10 C53 C46 -174.4(3) . . . . ?
C47 C46 C53 O10 175.6(4) . . . . ?
C45 C46 C53 O10 -5.8(6) . . . . ?
C47 C46 C53 O9 -3.3(6) . . . . ?
C45 C46 C53 O9 175.3(4) . . . . ?
C59 C54 C55 C56 -1.8(5) . . . . ?
C60 C54 C55 C56 177.1(3) . . . . ?
C59 C54 C55 C62 176.6(3) . . . . ?
C60 C54 C55 C62 -4.5(6) . . . . ?
C54 C55 C56 C57 1.5(6) . . . . ?
C62 C55 C56 C57 -177.1(4) . . . . ?
C55 C56 C57 C58 0.5(6) . . . . ?
C56 C57 C58 C59 -2.0(6) . . . . ?
C57 C58 C59 C54 1.6(6) . . . . ?
C55 C54 C59 C58 0.4(6) . . . . ?
C60 C54 C59 C58 -178.6(4) . . . . ?
C55 C54 C60 C61 95.0(5) . . . . ?
C59 C54 C60 C61 -86.1(5) . . . . ?
Zn3 O13 C61 O14 -9.1(6) . . . . ?
Zn3 O13 C61 C60 163.7(4) . . . . ?
Zn3 O14 C61 O13 7.3(5) . . . . ?
Zn3 O14 C61 C60 -165.7(5) . . . . ?
C54 C60 C61 O13 -6.0(7) . . . . ?
C54 C60 C61 O14 166.8(4) . . . . ?
C54 C60 C61 Zn3 45.1(16) . . . . ?
O10 Zn3 C61 O13 -18.4(5) . . . . ?
N6 Zn3 C61 O13 -174.4(3) 2_546 . . . ?
N5 Zn3 C61 O13 87.0(4) . . . . ?
O14 Zn3 C61 O13 -171.6(6) . . . . ?
O10 Zn3 C61 O14 153.3(3) . . . . ?
O13 Zn3 C61 O14 171.6(6) . . . . ?
N6 Zn3 C61 O14 -2.8(4) 2_546 . . . ?
N5 Zn3 C61 O14 -101.4(3) . . . . ?
O10 Zn3 C61 C60 -79.3(14) . . . . ?
O13 Zn3 C61 C60 -60.9(13) . . . . ?
N6 Zn3 C61 C60 124.6(14) 2_546 . . . ?
N5 Zn3 C61 C60 26.0(14) . . . . ?
O14 Zn3 C61 C60 127.5(16) . . . . ?
Zn4 O15 C62 O16 -6.0(4) . . . . ?
Zn4 O15 C62 C55 169.4(3) . . . . ?
C54 C55 C62 O16 -15.8(6) . . . . ?
C56 C55 C62 O16 162.7(4) . . . . ?
C54 C55 C62 O15 169.0(3) . . . . ?
C56 C55 C62 O15 -12.5(5) . . . . ?
C67 N5 C63 C64 1.7(6) . . . . ?
Zn3 N5 C63 C64 -179.6(3) . . . . ?
N5 C63 C64 C65 -2.3(6) . . . . ?
C63 C64 C65 C66 2.2(6) . . . . ?
C63 C64 C65 C68 -178.0(4) . . . . ?
C64 C65 C66 C67 -1.8(6) . . . . ?
C68 C65 C66 C67 178.4(4) . . . . ?
C63 N5 C67 C66 -1.2(6) . . . . ?
Zn3 N5 C67 C66 -180.0(3) . . . . ?
C65 C66 C67 N5 1.4(6) . . . . ?
C64 C65 C68 C69 103.6(5) . . . . ?
C66 C65 C68 C69 -76.6(5) . . . . ?
C65 C68 C69 C70 179.5(4) . . . . ?
C68 C69 C70 C73 -175.8(4) . . . . ?
C75 N6 C71 C72 3.7(7) . . . . ?
Zn3 N6 C71 C72 -160.4(4) 2_556 . . . ?
N6 C71 C72 C73 -2.7(8) . . . . ?
C71 C72 C73 C74 -0.4(7) . . . . ?
C71 C72 C73 C70 176.2(4) . . . . ?
C69 C70 C73 C74 156.7(4) . . . . ?
C69 C70 C73 C72 -19.8(6) . . . . ?
C72 C73 C74 C75 2.1(7) . . . . ?
C70 C73 C74 C75 -174.6(4) . . . . ?
C71 N6 C75 C74 -2.0(7) . . . . ?
Zn3 N6 C75 C74 163.0(4) 2_556 . . . ?
C73 C74 C75 N6 -1.0(7) . . . . ?
C80 N7 C76 C77 0.7(7) . . . . ?
Zn4 N7 C76 C77 -169.5(4) . . . . ?
N7 C76 C77 C78 0.5(7) . . . . ?
C76 C77 C78 C79 -1.8(7) . . . . ?
C76 C77 C78 C81 -178.7(4) . . . . ?
C77 C78 C79 C80 1.9(7) . . . . ?
C81 C78 C79 C80 178.8(4) . . . . ?
C76 N7 C80 C79 -0.6(6) . . . . ?
Zn4 N7 C80 C79 169.7(3) . . . . ?
C78 C79 C80 N7 -0.7(7) . . . . ?
C79 C78 C81 C82 60.1(6) . . . . ?
C77 C78 C81 C82 -123.1(5) . . . . ?
C78 C81 C82 C83 -173.6(4) . . . . ?
C81 C82 C83 C86 59.8(6) . . . . ?
C88 N8 C84 C85 -1.3(6) . . . . ?
Zn4 N8 C84 C85 171.7(3) 1_545 . . . ?
N8 C84 C85 C86 3.2(6) . . . . ?
C84 C85 C86 C87 -3.2(6) . . . . ?
C84 C85 C86 C83 -178.9(4) . . . . ?
C82 C83 C86 C87 -103.3(5) . . . . ?
C82 C83 C86 C85 72.2(6) . . . . ?
C85 C86 C87 C88 1.5(6) . . . . ?
C83 C86 C87 C88 177.1(4) . . . . ?
C84 N8 C88 C87 -0.5(6) . . . . ?
Zn4 N8 C88 C87 -173.2(3) 1_545 . . . ?
C86 C87 C88 N8 0.3(6) . . . . ?
